data_1554834
loop_
_publ_author_name
'van Dijk, Tom'
'Bakker, Martijn S.'
'Holtrop, Flip'
'Nieger, Martin'
'Slootweg, J. Chris'
'Lammertsma, Koop'

_publ_section_title
;
 Base-stabilized nitrilium ions as convenient imine synthons.
;
_journal_issue 6
_journal_name_full 'Organic letters'
_journal_page_first 1461
_journal_page_last 1464
_journal_paper_doi 10.1021/acs.orglett.5b00339
_journal_volume 17
_journal_year 2015
_chemical_formula_moiety 'C20 H26 N2'
_chemical_formula_sum 'C20 H26 N2'
_chemical_formula_weight 294.43
_chemical_name_systematic
;
 (Z)-N-mesityl-N'-phenylpivalimidamide
;
_space_group_crystal_system monoclinic
_space_group_IT_number 14
_space_group_name_Hall '-P 2ybc'
_space_group_name_H-M_alt 'P 1 21/c 1'
_atom_sites_solution_hydrogens difmap
_atom_sites_solution_primary direct
_atom_sites_solution_secondary difmap
_audit_creation_method SHELXL-2013
_cell_angle_alpha 90
_cell_angle_beta 103.69(1)
_cell_angle_gamma 90
_cell_formula_units_Z 4
_cell_length_a 8.693(1)
_cell_length_b 17.464(2)
_cell_length_c 11.525(1)
_cell_measurement_reflns_used 180
_cell_measurement_temperature 123(2)
_cell_measurement_theta_max 25.0
_cell_measurement_theta_min 2.5
_cell_volume 1700.0(3)
_computing_cell_refinement EVALCCD
_computing_data_collection Collect
_computing_data_reduction EVALCCD
_computing_molecular_graphics XP
_computing_publication_material publCif
_computing_structure_refinement 'SHELXL-2013 (Sheldrick, 2013)'
_computing_structure_solution SHELXS
_diffrn_ambient_temperature 123(2)
_diffrn_measured_fraction_theta_full 0.994
_diffrn_measured_fraction_theta_max 0.994
_diffrn_measurement_device_type 'Bruker-Nonius KappaCCD'
_diffrn_measurement_method 'rotation in \f and \w, 2\%'
_diffrn_radiation_type MoK\a
_diffrn_radiation_wavelength 0.71073
_diffrn_reflns_av_R_equivalents 0.0225
_diffrn_reflns_av_unetI/netI 0.0203
_diffrn_reflns_Laue_measured_fraction_full 0.994
_diffrn_reflns_Laue_measured_fraction_max 0.994
_diffrn_reflns_limit_h_max 10
_diffrn_reflns_limit_h_min -11
_diffrn_reflns_limit_k_max 22
_diffrn_reflns_limit_k_min -22
_diffrn_reflns_limit_l_max 14
_diffrn_reflns_limit_l_min -14
_diffrn_reflns_number 16156
_diffrn_reflns_point_group_measured_fraction_full 0.994
_diffrn_reflns_point_group_measured_fraction_max 0.994
_diffrn_reflns_theta_full 25.242
_diffrn_reflns_theta_max 27.484
_diffrn_reflns_theta_min 2.679
_diffrn_source 'fine-focus sealed tube'
_exptl_absorpt_coefficient_mu 0.067
_exptl_absorpt_correction_T_max 0.9910
_exptl_absorpt_correction_T_min 0.8771
_exptl_absorpt_correction_type multi-scan
_exptl_absorpt_process_details 'SADABS (Sheldrick, 2008)'
_exptl_crystal_colour colourless
_exptl_crystal_density_diffrn 1.150
_exptl_crystal_description blocks
_exptl_crystal_F_000 640
_exptl_crystal_size_max 0.500
_exptl_crystal_size_mid 0.350
_exptl_crystal_size_min 0.150
_refine_diff_density_max 0.291
_refine_diff_density_min -0.205
_refine_diff_density_rms 0.039
_refine_ls_extinction_method none
_refine_ls_goodness_of_fit_ref 1.054
_refine_ls_hydrogen_treatment mixed
_refine_ls_matrix_type full
_refine_ls_number_parameters 205
_refine_ls_number_reflns 3869
_refine_ls_number_restraints 1
_refine_ls_restrained_S_all 1.054
_refine_ls_R_factor_all 0.0515
_refine_ls_R_factor_gt 0.0402
_refine_ls_shift/su_max 0.000
_refine_ls_shift/su_mean 0.000
_refine_ls_structure_factor_coef Fsqd
_refine_ls_weighting_details
;
 w=1/[\s^2^(Fo^2^)+(0.0482P)^2^+0.6787P]
 where P=(Fo^2^+2Fc^2^)/3
;
_refine_ls_weighting_scheme calc
_refine_ls_wR_factor_gt 0.1012
_refine_ls_wR_factor_ref 0.1109
_reflns_Friedel_coverage 0.000
_reflns_number_gt 3226
_reflns_number_total 3869
_reflns_threshold_expression 'I > 2\s(I)'
_cod_data_source_file ol5b00339_si_002.cif
_cod_data_source_block jcs015_compound_12a
_cod_original_sg_symbol_H-M 'P 21/c'
_cod_database_code 1554834
_shelx_space_group_comment
;
The symmetry employed for this shelxl refinement is uniquely defined
by the following loop, which should always be used as a source of
symmetry information in preference to the above space-group names.
They are only intended as comments.
;
_shelx_estimated_absorpt_t_min 0.967
_shelx_estimated_absorpt_t_max 0.990

loop_
_space_group_symop_operation_xyz
'x, y, z'
'-x, y+1/2, -z+1/2'
'-x, -y, -z'
'x, -y-1/2, z-1/2'

loop_
_atom_site_label
_atom_site_type_symbol
_atom_site_fract_x
_atom_site_fract_y
_atom_site_fract_z
_atom_site_U_iso_or_equiv
_atom_site_adp_type
_atom_site_occupancy
_atom_site_site_symmetry_order
_atom_site_calc_flag
_atom_site_refinement_flags_posn
_atom_site_refinement_flags_adp
N1 N 0.56204(11) 0.61747(5) 0.59883(10) 0.0234(2) Uani 1 1 d D .
H1 H 0.4702(15) 0.6131(8) 0.5475(12) 0.028 Uiso 1 1 d D U
N2 N 0.74899(12) 0.71334(6) 0.68476(10) 0.0271(2) Uani 1 1 d . .
C1 C 0.61623(12) 0.69118(6) 0.62094(9) 0.0166(2) Uani 1 1 d . .
C2 C 0.49767(13) 0.75244(6) 0.55852(10) 0.0180(2) Uani 1 1 d . .
C3 C 0.55908(15) 0.83253(6) 0.59966(11) 0.0248(3) Uani 1 1 d . .
H3A H 0.5721 0.8369 0.6862 0.037 Uiso 1 1 calc R U
H3B H 0.4831 0.8710 0.5592 0.037 Uiso 1 1 calc R U
H3C H 0.6614 0.8409 0.5798 0.037 Uiso 1 1 calc R U
C4 C 0.47804(15) 0.74628(7) 0.42266(10) 0.0232(2) Uani 1 1 d . .
H4A H 0.4388 0.6951 0.3957 0.035 Uiso 1 1 calc R U
H4B H 0.5806 0.7548 0.4033 0.035 Uiso 1 1 calc R U
H4C H 0.4022 0.7849 0.3824 0.035 Uiso 1 1 calc R U
C5 C 0.33514(13) 0.74103(7) 0.58751(11) 0.0225(2) Uani 1 1 d . .
H5A H 0.2946 0.6899 0.5615 0.034 Uiso 1 1 calc R U
H5B H 0.2611 0.7799 0.5457 0.034 Uiso 1 1 calc R U
H5C H 0.3463 0.7460 0.6738 0.034 Uiso 1 1 calc R U
C6 C 0.65347(12) 0.54845(6) 0.62354(10) 0.0194(2) Uani 1 1 d . .
C7 C 0.65360(13) 0.50687(6) 0.72694(11) 0.0214(2) Uani 1 1 d . .
C8 C 0.74438(13) 0.44014(7) 0.74867(11) 0.0228(2) Uani 1 1 d . .
H8 H 0.7453 0.4114 0.8189 0.027 Uiso 1 1 calc R U
C9 C 0.83338(13) 0.41432(6) 0.67096(11) 0.0223(2) Uani 1 1 d . .
C10 C 0.82704(13) 0.45614(7) 0.56658(11) 0.0219(2) Uani 1 1 d . .
H10 H 0.8849 0.4385 0.5114 0.026 Uiso 1 1 calc R U
C11 C 0.73796(13) 0.52310(6) 0.54130(10) 0.0208(2) Uani 1 1 d . .
C12 C 0.56014(15) 0.53237(8) 0.81484(12) 0.0296(3) Uani 1 1 d . .
H12A H 0.4609 0.5034 0.8012 0.044 Uiso 1 1 calc R U
H12B H 0.5365 0.5871 0.8041 0.044 Uiso 1 1 calc R U
H12C H 0.6223 0.5231 0.8964 0.044 Uiso 1 1 calc R U
C13 C 0.93597(15) 0.34401(7) 0.70016(13) 0.0296(3) Uani 1 1 d . .
H13A H 1.0406 0.3587 0.7480 0.044 Uiso 1 1 calc R U
H13B H 0.9472 0.3197 0.6259 0.044 Uiso 1 1 calc R U
H13C H 0.8867 0.3079 0.7455 0.044 Uiso 1 1 calc R U
C14 C 0.73546(15) 0.56824(7) 0.42974(11) 0.0281(3) Uani 1 1 d . .
H14A H 0.7995 0.5419 0.3826 0.042 Uiso 1 1 calc R U
H14B H 0.7791 0.6194 0.4515 0.042 Uiso 1 1 calc R U
H14C H 0.6262 0.5728 0.3825 0.042 Uiso 1 1 calc R U
C15 C 0.87199(13) 0.66607(6) 0.74829(11) 0.0235(3) Uani 1 1 d . .
C16 C 0.99838(15) 0.64666(7) 0.69893(12) 0.0289(3) Uani 1 1 d . .
H16 H 0.9984 0.6628 0.6202 0.035 Uiso 1 1 calc R U
C17 C 1.12424(15) 0.60393(8) 0.76403(13) 0.0340(3) Uani 1 1 d . .
H17 H 1.2089 0.5904 0.7289 0.041 Uiso 1 1 calc R U
C18 C 1.12763(15) 0.58096(8) 0.87906(13) 0.0344(3) Uani 1 1 d . .
H18 H 1.2125 0.5505 0.9223 0.041 Uiso 1 1 calc R U
C19 C 1.00607(16) 0.60275(9) 0.93083(13) 0.0367(3) Uani 1 1 d . .
H19 H 1.0085 0.5880 1.0106 0.044 Uiso 1 1 calc R U
C20 C 0.88031(15) 0.64611(8) 0.86643(13) 0.0330(3) Uani 1 1 d . .
H20 H 0.7992 0.6623 0.9036 0.040 Uiso 1 1 calc R U

loop_
_atom_site_aniso_label
_atom_site_aniso_U_11
_atom_site_aniso_U_22
_atom_site_aniso_U_33
_atom_site_aniso_U_23
_atom_site_aniso_U_13
_atom_site_aniso_U_12
N1 0.0171(5) 0.0139(5) 0.0334(6) 0.0002(4) -0.0060(4) 0.0013(4)
N2 0.0210(5) 0.0160(5) 0.0387(6) -0.0002(4) -0.0040(4) 0.0001(4)
C1 0.0188(5) 0.0146(5) 0.0170(5) 0.0006(4) 0.0057(4) 0.0013(4)
C2 0.0212(5) 0.0140(5) 0.0180(5) 0.0007(4) 0.0031(4) 0.0025(4)
C3 0.0318(6) 0.0143(5) 0.0263(6) -0.0001(4) 0.0028(5) 0.0024(4)
C4 0.0306(6) 0.0197(5) 0.0191(5) 0.0029(4) 0.0053(4) 0.0019(5)
C5 0.0212(5) 0.0230(6) 0.0230(6) 0.0022(4) 0.0047(4) 0.0060(4)
C6 0.0153(5) 0.0120(5) 0.0269(6) -0.0009(4) -0.0032(4) -0.0005(4)
C7 0.0178(5) 0.0178(5) 0.0262(6) -0.0015(4) 0.0007(4) 0.0006(4)
C8 0.0212(5) 0.0182(5) 0.0268(6) 0.0036(4) 0.0016(4) 0.0015(4)
C9 0.0167(5) 0.0150(5) 0.0321(6) -0.0011(4) -0.0004(4) 0.0001(4)
C10 0.0175(5) 0.0190(5) 0.0282(6) -0.0029(4) 0.0033(4) -0.0005(4)
C11 0.0168(5) 0.0174(5) 0.0251(6) -0.0005(4) -0.0016(4) -0.0040(4)
C12 0.0292(6) 0.0275(6) 0.0324(7) 0.0003(5) 0.0078(5) 0.0065(5)
C13 0.0256(6) 0.0203(6) 0.0421(8) 0.0040(5) 0.0065(5) 0.0072(5)
C14 0.0268(6) 0.0264(6) 0.0293(7) 0.0050(5) 0.0032(5) -0.0001(5)
C15 0.0177(5) 0.0143(5) 0.0334(6) -0.0025(5) -0.0041(4) -0.0036(4)
C16 0.0278(6) 0.0271(6) 0.0280(6) -0.0073(5) -0.0011(5) 0.0030(5)
C17 0.0240(6) 0.0333(7) 0.0405(8) -0.0108(6) -0.0010(5) 0.0066(5)
C18 0.0225(6) 0.0266(7) 0.0445(8) -0.0013(6) -0.0112(5) 0.0029(5)
C19 0.0316(7) 0.0370(8) 0.0366(8) 0.0101(6) -0.0016(6) -0.0028(6)
C20 0.0224(6) 0.0332(7) 0.0431(8) 0.0074(6) 0.0073(5) -0.0001(5)

loop_
_atom_type_symbol
_atom_type_description
_atom_type_scat_dispersion_real
_atom_type_scat_dispersion_imag
_atom_type_scat_source
C C 0.0033 0.0016 'International Tables Vol C Tables 4.2.6.8 and 6.1.1.4'
H H 0.0000 0.0000 'International Tables Vol C Tables 4.2.6.8 and 6.1.1.4'
N N 0.0061 0.0033 'International Tables Vol C Tables 4.2.6.8 and 6.1.1.4'

loop_
_geom_angle_atom_site_label_1
_geom_angle_atom_site_label_2
_geom_angle_atom_site_label_3
_geom_angle
C1 N1 C6 126.93(9)
C1 N1 H1 115.1(10)
C6 N1 H1 115.7(10)
C1 N2 C15 126.44(10)
N2 C1 N1 128.05(10)
N2 C1 C2 118.25(10)
N1 C1 C2 113.70(9)
C3 C2 C4 109.00(9)
C3 C2 C5 108.75(9)
C4 C2 C5 108.99(9)
C3 C2 C1 110.12(9)
C4 C2 C1 109.12(9)
C5 C2 C1 110.83(9)
C2 C3 H3A 109.5
C2 C3 H3B 109.5
H3A C3 H3B 109.5
C2 C3 H3C 109.5
H3A C3 H3C 109.5
H3B C3 H3C 109.5
C2 C4 H4A 109.5
C2 C4 H4B 109.5
H4A C4 H4B 109.5
C2 C4 H4C 109.5
H4A C4 H4C 109.5
H4B C4 H4C 109.5
C2 C5 H5A 109.5
C2 C5 H5B 109.5
H5A C5 H5B 109.5
C2 C5 H5C 109.5
H5A C5 H5C 109.5
H5B C5 H5C 109.5
C7 C6 C11 121.25(10)
C7 C6 N1 119.68(10)
C11 C6 N1 119.05(10)
C6 C7 C8 118.27(11)
C6 C7 C12 121.89(10)
C8 C7 C12 119.83(11)
C9 C8 C7 122.16(11)
C9 C8 H8 118.9
C7 C8 H8 118.9
C8 C9 C10 118.08(10)
C8 C9 C13 120.68(11)
C10 C9 C13 121.23(11)
C11 C10 C9 121.67(11)
C11 C10 H10 119.2
C9 C10 H10 119.2
C10 C11 C6 118.53(11)
C10 C11 C14 120.87(11)
C6 C11 C14 120.59(10)
C7 C12 H12A 109.5
C7 C12 H12B 109.5
H12A C12 H12B 109.5
C7 C12 H12C 109.5
H12A C12 H12C 109.5
H12B C12 H12C 109.5
C9 C13 H13A 109.5
C9 C13 H13B 109.5
H13A C13 H13B 109.5
C9 C13 H13C 109.5
H13A C13 H13C 109.5
H13B C13 H13C 109.5
C11 C14 H14A 109.5
C11 C14 H14B 109.5
H14A C14 H14B 109.5
C11 C14 H14C 109.5
H14A C14 H14C 109.5
H14B C14 H14C 109.5
C20 C15 C16 118.39(11)
C20 C15 N2 120.81(12)
C16 C15 N2 120.30(12)
C17 C16 C15 120.44(13)
C17 C16 H16 119.8
C15 C16 H16 119.8
C18 C17 C16 120.71(13)
C18 C17 H17 119.6
C16 C17 H17 119.6
C17 C18 C19 119.32(12)
C17 C18 H18 120.3
C19 C18 H18 120.3
C18 C19 C20 120.22(13)
C18 C19 H19 119.9
C20 C19 H19 119.9
C15 C20 C19 120.73(13)
C15 C20 H20 119.6
C19 C20 H20 119.6

loop_
_geom_bond_atom_site_label_1
_geom_bond_atom_site_label_2
_geom_bond_distance
N1 C1 1.3736(14)
N1 C6 1.4348(14)
N1 H1 0.877(12)
N2 C1 1.2732(15)
N2 C15 1.4108(15)
C1 C2 1.5406(15)
C2 C3 1.5318(15)
C2 C4 1.5382(15)
C2 C5 1.5398(16)
C3 H3A 0.9800
C3 H3B 0.9800
C3 H3C 0.9800
C4 H4A 0.9800
C4 H4B 0.9800
C4 H4C 0.9800
C5 H5A 0.9800
C5 H5B 0.9800
C5 H5C 0.9800
C6 C7 1.3953(17)
C6 C11 1.4011(17)
C7 C8 1.3964(15)
C7 C12 1.5081(17)
C8 C9 1.3899(17)
C8 H8 0.9500
C9 C10 1.3971(17)
C9 C13 1.5081(16)
C10 C11 1.3948(16)
C10 H10 0.9500
C11 C14 1.5038(17)
C12 H12A 0.9800
C12 H12B 0.9800
C12 H12C 0.9800
C13 H13A 0.9800
C13 H13B 0.9800
C13 H13C 0.9800
C14 H14A 0.9800
C14 H14B 0.9800
C14 H14C 0.9800
C15 C20 1.3907(19)
C15 C16 1.3934(18)
C16 C17 1.3886(18)
C16 H16 0.9500
C17 C18 1.379(2)
C17 H17 0.9500
C18 C19 1.384(2)
C18 H18 0.9500
C19 C20 1.3912(19)
C19 H19 0.9500
C20 H20 0.9500

loop_
_geom_torsion_atom_site_label_1
_geom_torsion_atom_site_label_2
_geom_torsion_atom_site_label_3
_geom_torsion_atom_site_label_4
_geom_torsion
C15 N2 C1 N1 -0.1(2)
C15 N2 C1 C2 -179.93(11)
C6 N1 C1 N2 -13.0(2)
C6 N1 C1 C2 166.77(11)
N2 C1 C2 C3 -6.88(14)
N1 C1 C2 C3 173.29(10)
N2 C1 C2 C4 112.72(12)
N1 C1 C2 C4 -67.11(12)
N2 C1 C2 C5 -127.26(11)
N1 C1 C2 C5 52.92(13)
C1 N1 C6 C7 98.35(14)
C1 N1 C6 C11 -83.26(15)
C11 C6 C7 C8 1.94(16)
N1 C6 C7 C8 -179.71(10)
C11 C6 C7 C12 -178.50(10)
N1 C6 C7 C12 -0.15(16)
C6 C7 C8 C9 -0.06(17)
C12 C7 C8 C9 -179.63(11)
C7 C8 C9 C10 -1.72(17)
C7 C8 C9 C13 177.14(11)
C8 C9 C10 C11 1.70(17)
C13 C9 C10 C11 -177.15(11)
C9 C10 C11 C6 0.09(16)
C9 C10 C11 C14 178.66(11)
C7 C6 C11 C10 -1.96(16)
N1 C6 C11 C10 179.68(10)
C7 C6 C11 C14 179.47(10)
N1 C6 C11 C14 1.11(15)
C1 N2 C15 C20 -91.26(16)
C1 N2 C15 C16 97.02(15)
C20 C15 C16 C17 4.25(18)
N2 C15 C16 C17 176.16(11)
C15 C16 C17 C18 -1.0(2)
C16 C17 C18 C19 -1.8(2)
C17 C18 C19 C20 1.3(2)
C16 C15 C20 C19 -4.81(19)
N2 C15 C20 C19 -176.68(12)
C18 C19 C20 C15 2.1(2)
